data_4035822
loop_
_publ_author_name
'Casola, Kamila Kaiser'
'Gomes, Matheus Rick'
'Back, Davi Fernando'
'Zeni, Gilson'

_publ_section_title
;
 Electrophilic Cyclization Involving Carbon-Selenium/Carbon-Halide Bond
 Formation: Synthesis of 3-Substituted Selenophenes.
;
_journal_issue 12
_journal_name_full 'The Journal of organic chemistry'
_journal_page_first 6706
_journal_page_last 6718
_journal_paper_doi 10.1021/acs.joc.8b01136
_journal_volume 83
_journal_year 2018
_chemical_formula_moiety 'C14 H13 I Se'
_chemical_formula_sum 'C14 H13 I Se'
_chemical_formula_weight 387.1
_chemical_melting_point ?
_chemical_name_common 'iodo phenyl tetrahydrobenzo selephene'
_chemical_name_systematic
;
        3-iodo-2-phenyl-4,5,6,7-tetrahydrobenzo[b]selephene
;
_space_group_IT_number 14
_space_group_name_Hall '-P 2yn'
_space_group_name_H-M_alt 'P 1 21/n 1'
_symmetry_cell_setting monoclinic
_symmetry_space_group_name_Hall '-P 2yn'
_symmetry_space_group_name_H-M 'P 1 21/n 1'
_atom_sites_solution_hydrogens geom
_atom_sites_solution_primary direct
_atom_sites_solution_secondary difmap
_audit_conform_dict_location ftp://ftp.iucr.org/pub/cif_core.dic
_audit_conform_dict_name cif_core.dic
_audit_conform_dict_version 2.4
_audit_creation_date 2017-09-27T17:20:15-00:00
_audit_creation_method 'WinGX routine CIF_UPDATE'
_cell_angle_alpha 90
_cell_angle_beta 98.1430(10)
_cell_angle_gamma 90
_cell_formula_units_Z 4
_cell_length_a 9.4395(4)
_cell_length_b 8.6100(4)
_cell_length_c 16.0486(6)
_cell_measurement_reflns_used 9966
_cell_measurement_temperature 100(2)
_cell_measurement_theta_max 22.61
_cell_measurement_theta_min 2.503
_cell_volume 1291.18(9)
_computing_cell_refinement 'SAINT V8.34A (Bruker AXS Inc., 2013)'
_computing_data_collection 'Bruker Instrument Service v4.2.7'
_computing_data_reduction 'SAINT V8.34A (Bruker AXS Inc., 2013)'
_computing_molecular_graphics 'Diamond (version 3.2i; Crystal Impact GbR, Bonn-Germany'
_computing_structure_refinement 'SHELXL-2008 (Sheldrick, 2008)'
_computing_structure_solution 'SHELXL-2008 (Sheldrick, 2008)'
_diffrn_ambient_temperature 100(2)
_diffrn_detector_area_resol_mean 10.4167
_diffrn_measured_fraction_theta_full 0.996
_diffrn_measured_fraction_theta_max 0.996
_diffrn_measurement_device_type 'Bruker D8 Quest Photon 100 diffractometer'
_diffrn_measurement_method '2\% \f & \w scans'
_diffrn_radiation_monochromator 'Montel type 2-dim beam shaping X ray optics'
_diffrn_radiation_type AgK\a
_diffrn_radiation_wavelength 0.56086
_diffrn_reflns_av_R_equivalents 0.0264
_diffrn_reflns_av_unetI/netI 0.0176
_diffrn_reflns_limit_h_max 12
_diffrn_reflns_limit_h_min -12
_diffrn_reflns_limit_k_max 11
_diffrn_reflns_limit_k_min -11
_diffrn_reflns_limit_l_max 22
_diffrn_reflns_limit_l_min -21
_diffrn_reflns_number 21516
_diffrn_reflns_theta_full 22.61
_diffrn_reflns_theta_max 22.61
_diffrn_reflns_theta_min 2.02
_diffrn_source 'micro-focus tube'
_exptl_absorpt_coefficient_mu 2.795
_exptl_absorpt_correction_T_max 0.6633
_exptl_absorpt_correction_T_min 0.4778
_exptl_absorpt_correction_type multi-scan
_exptl_absorpt_process_details
;
SADABS (version 2012/1; Bruker, 2012) was used to perform the numerical
        absorption correction based on the indexed faces of the crystal.
;
_exptl_crystal_colour colourless
_exptl_crystal_density_diffrn 1.991
_exptl_crystal_density_meas ?
_exptl_crystal_density_method 'not measured'
_exptl_crystal_description block
_exptl_crystal_F_000 736
_exptl_crystal_size_max 0.31
_exptl_crystal_size_mid 0.28
_exptl_crystal_size_min 0.16
_refine_diff_density_max 0.626
_refine_diff_density_min -0.578
_refine_diff_density_rms 0.141
_refine_ls_extinction_coef none
_refine_ls_extinction_method none
_refine_ls_goodness_of_fit_ref 1.212
_refine_ls_hydrogen_treatment constr
_refine_ls_matrix_type full
_refine_ls_number_parameters 145
_refine_ls_number_reflns 3468
_refine_ls_number_restraints 0
_refine_ls_restrained_S_all 1.212
_refine_ls_R_factor_all 0.0224
_refine_ls_R_factor_gt 0.019
_refine_ls_shift/su_max 0.002
_refine_ls_shift/su_mean 0
_refine_ls_structure_factor_coef Fsqd
_refine_ls_weighting_details 'calc w=1/[\s^2^(Fo^2^)+(0.0000P)^2^+3.0075P] where P=(Fo^2^+2Fc^2^)/3'
_refine_ls_weighting_scheme calc
_refine_ls_wR_factor_gt 0.0408
_refine_ls_wR_factor_ref 0.0477
_reflns_number_gt 3201
_reflns_number_total 3468
_reflns_threshold_expression >2\s(I)
_cod_data_source_file jo8b01136_si_002.cif
_cod_data_source_block test
_cod_depositor_comments
;
The following automatic conversions were performed:

data item '_chemical_melting_point' value 'none' was changed to '?'
-- the value is undefined or not given.

data item '_exptl_crystal_density_meas' value 'none' was changed to
'?' -- the value is perceived as not measured.

Automatic conversion script
Id: cif_fix_values 6909 2019-04-08 15:41:33Z antanas 
;
_cod_original_sg_symbol_Hall -P2yn
_cod_original_sg_symbol_H-M P21/n
_cod_database_code 4035822

loop_
_symmetry_equiv_pos_as_xyz
'x, y, z'
'-x+1/2, y+1/2, -z+1/2'
'-x, -y, -z'
'x-1/2, -y-1/2, z-1/2'

loop_
_atom_site_label
_atom_site_type_symbol
_atom_site_fract_x
_atom_site_fract_y
_atom_site_fract_z
_atom_site_U_iso_or_equiv
_atom_site_adp_type
_atom_site_occupancy
_atom_site_symmetry_multiplicity
_atom_site_calc_flag
_atom_site_refinement_flags
I10 I 0.148003(18) 0.77270(2) 0.714531(11) 0.01937(5) Uani 1 1 d .
Se7 Se 0.36465(3) 0.40845(3) 0.553451(15) 0.01410(6) Uani 1 1 d .
C11 C 0.4627(2) 0.7034(3) 0.63040(14) 0.0126(4) Uani 1 1 d .
C9 C 0.2106(3) 0.5944(3) 0.63860(14) 0.0115(4) Uani 1 1 d .
C4 C 0.1771(3) 0.3561(3) 0.56827(14) 0.0134(4) Uani 1 1 d .
C5 C 0.1167(2) 0.4660(3) 0.61291(14) 0.0115(4) Uani 1 1 d .
C8 C 0.3441(3) 0.5904(3) 0.61594(14) 0.0123(4) Uani 1 1 d .
C12 C 0.5973(3) 0.6585(3) 0.67100(15) 0.0160(5) Uani 1 1 d .
H12 H 0.6124 0.5544 0.6899 0.019 Uiso 1 1 calc R
C6 C -0.0314(3) 0.4465(3) 0.63681(15) 0.0142(4) Uani 1 1 d .
H6A H -0.087 0.5428 0.6229 0.017 Uiso 1 1 calc R
H6B H -0.0238 0.4299 0.6983 0.017 Uiso 1 1 calc R
C1 C -0.1113(3) 0.3088(3) 0.59089(15) 0.0164(5) Uani 1 1 d .
H1A H -0.1936 0.2804 0.6198 0.02 Uiso 1 1 calc R
H1B H -0.1491 0.3401 0.5326 0.02 Uiso 1 1 calc R
C16 C 0.4432(3) 0.8565(3) 0.60186(16) 0.0191(5) Uani 1 1 d .
H16 H 0.3525 0.8885 0.5738 0.023 Uiso 1 1 calc R
C3 C 0.1086(3) 0.2047(3) 0.53832(16) 0.0180(5) Uani 1 1 d .
H3A H 0.1806 0.1204 0.5461 0.022 Uiso 1 1 calc R
H3B H 0.0711 0.2118 0.4776 0.022 Uiso 1 1 calc R
C15 C 0.5557(3) 0.9624(3) 0.61421(17) 0.0240(6) Uani 1 1 d .
H15 H 0.5415 1.0662 0.5947 0.029 Uiso 1 1 calc R
C2 C -0.0141(3) 0.1682(3) 0.58860(17) 0.0197(5) Uani 1 1 d .
H2A H -0.0704 0.0795 0.5624 0.024 Uiso 1 1 calc R
H2B H 0.0259 0.1383 0.6468 0.024 Uiso 1 1 calc R
C14 C 0.6893(3) 0.9160(3) 0.65519(17) 0.0230(6) Uani 1 1 d .
H14 H 0.7663 0.988 0.6633 0.028 Uiso 1 1 calc R
C13 C 0.7094(3) 0.7649(3) 0.68393(16) 0.0208(5) Uani 1 1 d .
H13 H 0.8 0.7337 0.7126 0.025 Uiso 1 1 calc R

loop_
_atom_site_aniso_label
_atom_site_aniso_U_11
_atom_site_aniso_U_22
_atom_site_aniso_U_33
_atom_site_aniso_U_23
_atom_site_aniso_U_13
_atom_site_aniso_U_12
I10 0.01374(8) 0.02157(9) 0.02295(9) -0.01311(7) 0.00312(6) -0.00160(6)
Se7 0.01404(12) 0.01318(11) 0.01618(11) -0.00184(8) 0.00594(8) 0.00032(9)
C11 0.0109(11) 0.0165(11) 0.0106(10) -0.0011(8) 0.0022(8) -0.0017(9)
C9 0.0134(11) 0.0106(10) 0.0104(10) -0.0022(8) 0.0008(8) 0.0004(8)
C4 0.0139(11) 0.0133(11) 0.0135(10) 0.0005(8) 0.0036(8) -0.0019(9)
C5 0.0122(11) 0.0124(10) 0.0097(9) 0.0015(8) 0.0009(8) -0.0009(8)
C8 0.0133(11) 0.0123(10) 0.0113(10) -0.0009(8) 0.0011(8) 0.0003(8)
C12 0.0117(11) 0.0189(12) 0.0174(11) -0.0032(9) 0.0019(9) 0.0011(9)
C6 0.0129(11) 0.0152(11) 0.0148(10) -0.0021(8) 0.0036(8) -0.0028(9)
C1 0.0161(12) 0.0165(12) 0.0162(11) -0.0004(9) 0.0007(9) -0.0040(9)
C16 0.0194(13) 0.0183(12) 0.0189(12) 0.0040(9) 0.0001(9) -0.0023(10)
C3 0.0208(13) 0.0117(11) 0.0224(12) -0.0044(9) 0.0060(10) -0.0032(9)
C15 0.0300(15) 0.0184(13) 0.0237(13) 0.0033(10) 0.0046(11) -0.0060(11)
C2 0.0233(13) 0.0140(11) 0.0223(12) -0.0010(9) 0.0048(10) -0.0054(10)
C14 0.0195(13) 0.0304(15) 0.0209(12) -0.0071(11) 0.0086(10) -0.0121(11)
C13 0.0099(11) 0.0304(14) 0.0222(12) -0.0097(11) 0.0033(9) -0.0032(10)

loop_
_atom_type_symbol
_atom_type_description
_atom_type_scat_dispersion_real
_atom_type_scat_dispersion_imag
_atom_type_scat_source
C C 0.0015 0.0009 'International Tables Vol C Tables 4.2.6.8 and 6.1.1.4'
H H 0 0 'International Tables Vol C Tables 4.2.6.8 and 6.1.1.4'
Se Se 0.2367 1.4831 'International Tables Vol C Tables 4.2.6.8 and 6.1.1.4'
I I -0.8919 1.1868 'International Tables Vol C Tables 4.2.6.8 and 6.1.1.4'

loop_
_geom_angle_atom_site_label_1
_geom_angle_atom_site_label_2
_geom_angle_atom_site_label_3
_geom_angle
C4 Se7 C8 87.82(10)
C12 C11 C16 118.8(2)
C12 C11 C8 120.6(2)
C16 C11 C8 120.5(2)
C8 C9 C5 117.3(2)
C8 C9 I10 121.47(17)
C5 C9 I10 121.06(17)
C5 C4 C3 125.3(2)
C5 C4 Se7 111.95(18)
C3 C4 Se7 122.62(18)
C4 C5 C9 113.4(2)
C4 C5 C6 121.9(2)
C9 C5 C6 124.5(2)
C9 C8 C11 130.6(2)
C9 C8 Se7 109.43(17)
C11 C8 Se7 119.90(17)
C13 C12 C11 120.5(2)
C5 C6 C1 111.9(2)
C2 C1 C6 111.6(2)
C15 C16 C11 120.5(2)
C4 C3 C2 109.4(2)
C16 C15 C14 120.0(3)
C1 C2 C3 110.6(2)
C13 C14 C15 119.8(2)
C14 C13 C12 120.2(3)

loop_
_geom_bond_atom_site_label_1
_geom_bond_atom_site_label_2
_geom_bond_distance
I10 C9 2.096(2)
Se7 C4 1.874(2)
Se7 C8 1.885(2)
C11 C12 1.398(3)
C11 C16 1.399(3)
C11 C8 1.477(3)
C9 C8 1.361(3)
C9 C5 1.440(3)
C4 C5 1.360(3)
C4 C3 1.504(3)
C5 C6 1.511(3)
C12 C13 1.393(4)
C6 C1 1.536(3)
C1 C2 1.523(4)
C16 C15 1.392(4)
C3 C2 1.535(4)
C15 C14 1.396(4)
C14 C13 1.385(4)
